data_9001206
loop_
_publ_author_name
'Foit, F. F.'

_publ_section_title
;
 Crystal chemistry of alkali-deficient schorl and tourmaline structural
 relationships
;
_journal_name_full 'American Mineralogist'
_journal_page_first 422
_journal_page_last 431
_journal_volume 74
_journal_year 1989
_chemical_formula_sum 'Al6.966 B3 Fe1.902 H3 Na0.54 O30.333 Si5.856'
_chemical_name_mineral Schorl
_space_group_IT_number 160
_symmetry_space_group_name_Hall 'R 3 -2"'
_symmetry_space_group_name_H-M 'R 3 m :H'
_cell_angle_alpha 90
_cell_angle_beta 90
_cell_angle_gamma 120
_cell_formula_units_Z 3
_cell_length_a 15.963
_cell_length_b 15.963
_cell_length_c 7.148
_cell_volume 1577.409
_exptl_crystal_density_diffrn 3.132
_cod_original_sg_symbol_H-M 'R 3 m'
_cod_original_formula_sum 'Na.54 Fe1.902 Al6.966 B3 Si5.856 O30.333 H3'
_cod_database_code 9001206

loop_
_symmetry_equiv_pos_as_xyz
x,y,z
2/3+x,1/3+y,1/3+z
1/3+x,2/3+y,2/3+z
x,x-y,z
2/3+x,1/3+x-y,1/3+z
1/3+x,2/3+x-y,2/3+z
-y,-x,z
2/3-y,1/3-x,1/3+z
1/3-y,2/3-x,2/3+z
-x+y,y,z
2/3-x+y,1/3+y,1/3+z
1/3-x+y,2/3+y,2/3+z
-y,x-y,z
2/3-y,1/3+x-y,1/3+z
1/3-y,2/3+x-y,2/3+z
-x+y,-x,z
2/3-x+y,1/3-x,1/3+z
1/3-x+y,2/3-x,2/3+z

loop_
_atom_site_aniso_label
_atom_site_aniso_U_11
_atom_site_aniso_U_22
_atom_site_aniso_U_33
_atom_site_aniso_U_12
_atom_site_aniso_U_13
_atom_site_aniso_U_23
Na 0.02680 0.02680 0.02070 0.01340 0.00000 0.00000
Fe 0.00730 0.00440 0.01250 0.00365 -0.00390 -0.00195
Al1 0.02400 0.02370 0.00830 0.01200 0.00360 0.00180
Al2 0.00490 0.00560 0.00470 0.00260 -0.00020 0.00070
B 0.00720 0.00930 0.00850 0.00465 0.00000 0.00000
Si 0.00550 0.00560 0.00600 0.00260 -0.00020 -0.00060
Al3 0.00550 0.00560 0.00600 0.00260 -0.00020 -0.00060
O1 0.03390 0.03390 0.01070 0.01695 0.00000 0.00000
O2 0.02170 0.00860 0.01010 0.00430 0.00035 0.00070
O3 0.02220 0.11990 0.00740 0.01110 0.00070 0.00035
O4 0.00810 0.01590 0.01040 0.00795 -0.00030 -0.00060
O5 0.01530 0.00870 0.01050 0.00765 0.00100 0.00050
O6 0.01060 0.01050 0.00530 0.00490 -0.00020 -0.00060
O7 0.00790 0.00720 0.00810 0.00220 0.00030 -0.00110
O8 0.00680 0.01160 0.01070 0.00480 0.00080 0.00200

loop_
_atom_site_label
_atom_site_fract_x
_atom_site_fract_y
_atom_site_fract_z
_atom_site_occupancy
_atom_site_U_iso_or_equiv
Na 0.00000 0.00000 0.22150 0.54000 ?
Fe 0.12292 0.06146 0.62970 0.63400 ?
Al1 0.12292 0.06146 0.62970 0.27600 ?
Al2 0.29800 0.26134 0.60940 1.00000 ?
B 0.11010 0.22020 0.45350 1.00000 ?
Si 0.19180 0.18981 0.00000 0.97600 ?
Al3 0.19180 0.18981 0.00000 0.02300 ?
O1 0.00000 0.00000 0.77710 0.33300 ?
O2 0.06166 0.12332 0.48710 1.00000 ?
O3 0.26660 0.13330 0.50830 1.00000 ?
O4 0.09380 0.18760 0.06940 1.00000 ?
O5 0.18770 0.09385 0.09220 1.00000 ?
O6 0.19710 0.18670 0.77540 1.00000 ?
O7 0.28540 0.28601 0.07830 1.00000 ?
O8 0.20990 0.27060 0.43970 1.00000 ?
H 0.26800 0.13400 0.39800 1.00000 0.04700

loop_
_cod_changelog_entry_id
_cod_changelog_entry_author
_cod_changelog_entry_date
_cod_changelog_entry_text
1
;cod-tools version 3.10.1
Id: cif_fix_AMCSD_atom_labels 10224 2024-08-07 11:09:31Z saulius
;
2024-08-07T19:38:09+03:00
;Changed the following '_atom_site_label' values:
the first duplicated label 'Al'  converted to 'Al1'
duplicated label 'Al' at index 3 converted to 'Al2'
duplicated label 'Al' at index 6 converted to 'Al3'
;
